data_7126489
loop_
_publ_author_name
'Chen, Jing'
'Chao, Meng-Yao'
'Yan Liu, ?'
'Xu, Bo-Wei'
'Zhang, Wen-Hua'
'Young, David J.'

_publ_section_title
;
 An N,N'-diethylformamide solvent-induced conversion cascade within a
 metal-organic framework single crystal.
;
_journal_issue 44
_journal_name_full 'Chemical communications (Cambridge, England)'
_journal_page_first 5877
_journal_page_last 5880
_journal_paper_doi 10.1039/d0cc02420a
_journal_volume 56
_journal_year 2020
_chemical_formula_moiety 'C69 H49 Cd3 N3 O14, C0.75 H1.75 N0.25 O0.25 [+ solvent]'
_chemical_formula_sum 'C69.75 H50.75 Cd3 N3.25 O14.25'
_chemical_formula_weight 1499.58
_space_group_crystal_system triclinic
_space_group_IT_number 2
_space_group_name_Hall '-P 1'
_space_group_name_H-M_alt 'P -1'
_atom_sites_solution_hydrogens mixed
_audit_creation_method SHELXL-2016/6
_audit_update_record
;
2020-01-17 deposited with the CCDC.	2020-04-28 downloaded from the CCDC.
;
_cell_angle_alpha 65.931(4)
_cell_angle_beta 77.105(4)
_cell_angle_gamma 62.489(4)
_cell_formula_units_Z 2
_cell_length_a 16.713(3)
_cell_length_b 16.927(2)
_cell_length_c 17.944(3)
_cell_measurement_reflns_used 9871
_cell_measurement_temperature 205(2)
_cell_measurement_theta_max 28.21
_cell_measurement_theta_min 2.30
_cell_volume 4107.1(11)
_computing_cell_refinement 'Bruker D8 Quest'
_computing_data_collection 'Bruker D8 Quest'
_computing_data_reduction 'Bruker D8 Quest'
_computing_molecular_graphics 'SHELXL-2013 (Sheldrick, 2013)'
_computing_publication_material 'publCIF (Westrip, 2010)'
_computing_structure_refinement 'SHELXL-2016/6 (Sheldrick, 2016)'
_computing_structure_solution 'SHELXT 2014/5 (Sheldrick, 2014)'
_diffrn_ambient_temperature 205(2)
_diffrn_measured_fraction_theta_full 0.961
_diffrn_measured_fraction_theta_max 0.906
_diffrn_measurement_device_type 'Bruker D8 Quest'
_diffrn_measurement_method 'phi and omega scans'
_diffrn_radiation_type MoK\a
_diffrn_radiation_wavelength 0.71073
_diffrn_reflns_av_R_equivalents 0.0935
_diffrn_reflns_av_unetI/netI 0.2162
_diffrn_reflns_Laue_measured_fraction_full 0.961
_diffrn_reflns_Laue_measured_fraction_max 0.906
_diffrn_reflns_limit_h_max 22
_diffrn_reflns_limit_h_min -19
_diffrn_reflns_limit_k_max 22
_diffrn_reflns_limit_k_min -22
_diffrn_reflns_limit_l_max 23
_diffrn_reflns_limit_l_min -22
_diffrn_reflns_number 33818
_diffrn_reflns_point_group_measured_fraction_full 0.961
_diffrn_reflns_point_group_measured_fraction_max 0.906
_diffrn_reflns_theta_full 25.242
_diffrn_reflns_theta_max 28.431
_diffrn_reflns_theta_min 2.378
_diffrn_standards_decay_% 0
_diffrn_standards_interval_count 0
_diffrn_standards_interval_time 0
_diffrn_standards_number 0
_exptl_absorpt_coefficient_mu 0.823
_exptl_absorpt_correction_T_max 0.960
_exptl_absorpt_correction_T_min 0.921
_exptl_absorpt_correction_type multi-scan
_exptl_absorpt_process_details
;
 Sheldrick, G.M. SADABS (Program for Scaling and Correction of Area Detector
 Data), version 2008/1; University of G\"ottingen: G\"ottingen, Germany, 2008.
;
_exptl_crystal_colour colourless
_exptl_crystal_density_diffrn 1.213
_exptl_crystal_description block
_exptl_crystal_F_000 1500
_exptl_crystal_size_max 0.100
_exptl_crystal_size_mid 0.100
_exptl_crystal_size_min 0.050
_refine_diff_density_max 1.435
_refine_diff_density_min -1.305
_refine_diff_density_rms 0.159
_refine_ls_extinction_method none
_refine_ls_goodness_of_fit_ref 1.053
_refine_ls_hydrogen_treatment constr
_refine_ls_matrix_type full
_refine_ls_number_parameters 811
_refine_ls_number_reflns 18754
_refine_ls_number_restraints 4
_refine_ls_restrained_S_all 1.053
_refine_ls_R_factor_all 0.1970
_refine_ls_R_factor_gt 0.0899
_refine_ls_shift/su_max 0.001
_refine_ls_shift/su_mean 0.000
_refine_ls_structure_factor_coef Fsqd
_refine_ls_weighting_details 'w=1/[\s^2^(Fo^2^)+(0.1197P)^2^] where P=(Fo^2^+2Fc^2^)/3'
_refine_ls_weighting_scheme calc
_refine_ls_wR_factor_gt 0.2295
_refine_ls_wR_factor_ref 0.2749
_reflns_Friedel_coverage 0.000
_reflns_number_gt 8468
_reflns_number_total 18754
_reflns_threshold_expression 'I > 2\s(I)'
_cod_data_source_file d0cc02420a2.cif
_cod_data_source_block CD3-BPE-DMF
_cod_depositor_comments 'Adding full bibliography for 7126483--7126489.cif.'
_cod_original_cell_volume 4107.3(11)
_cod_database_code 7126489
_publcif_datablock.id {13ba9c73-5246-468e-a6f9-301a9a28a1e4}

_shelx_shelxl_version_number 2016/6
_shelx_space_group_comment
;
The symmetry employed for this shelxl refinement is uniquely defined
by the following loop, which should always be used as a source of
symmetry information in preference to the above space-group names.
They are only intended as comments.
;
_shelx_estimated_absorpt_t_min 0.922
_shelx_estimated_absorpt_t_max 0.960

loop_
_space_group_symop_operation_xyz
'x, y, z'
'-x, -y, -z'

loop_
_atom_site_label
_atom_site_type_symbol
_atom_site_fract_x
_atom_site_fract_y
_atom_site_fract_z
_atom_site_U_iso_or_equiv
_atom_site_adp_type
_atom_site_occupancy
_atom_site_site_symmetry_order
_atom_site_calc_flag
_atom_site_refinement_flags_posn
_atom_site_refinement_flags_adp
_atom_site_refinement_flags_occupancy
_atom_site_disorder_assembly
_atom_site_disorder_group
Cd1 Cd 0.51144(4) 0.72326(4) 0.09539(4) 0.0313(2) Uani 1 1 d . . . . .
Cd2 Cd 0.67110(5) 0.52871(4) 0.25172(5) 0.0376(2) Uani 1 1 d . . . . .
Cd3 Cd 0.80410(5) 0.33925(5) 0.43214(5) 0.0377(2) Uani 1 1 d . . . . .
O1 O 0.5504(4) 0.7816(4) 0.1679(4) 0.0380(16) Uani 1 1 d . . . . .
O2 O 0.6814(4) 0.6610(4) 0.2228(4) 0.0432(18) Uani 1 1 d . . . . .
O3 O 0.5378(5) 1.5978(5) 0.0494(5) 0.052(2) Uani 1 1 d . . . . .
O4 O 0.6457(4) 1.5780(4) 0.1164(4) 0.0353(16) Uani 1 1 d . . . . .
O5 O 1.3740(4) 0.8747(5) 0.0579(5) 0.052(2) Uani 1 1 d . . . . .
O6 O 1.3679(4) 0.7391(5) 0.1257(5) 0.055(2) Uani 1 1 d . . . . .
O7 O 0.6494(4) 0.4015(4) 0.2822(4) 0.0451(18) Uani 1 1 d . . . . .
O8 O 0.7571(5) 0.2803(4) 0.3684(4) 0.0446(18) Uani 1 1 d . . . . .
O9 O -0.0547(5) 0.3262(6) 0.3972(5) 0.072(3) Uani 1 1 d . . . . .
O10 O -0.0563(5) 0.1875(6) 0.4604(5) 0.073(3) Uani 1 1 d . . . . .
O11 O 0.6849(5) -0.5111(4) 0.3915(4) 0.0476(19) Uani 1 1 d . . . . .
O12 O 0.7689(4) -0.5345(4) 0.4820(4) 0.0488(19) Uani 1 1 d . . . . .
O13 O 0.5101(4) 0.5974(4) 0.2553(4) 0.0448(18) Uani 1 1 d . . . . .
O14 O 0.8270(5) 0.4529(5) 0.2455(6) 0.089(3) Uani 1 1 d . . . . .
H14A H 0.852530 0.402332 0.236349 0.107 Uiso 1 1 d R U . . .
H14B H 0.857480 0.476362 0.252589 0.107 Uiso 1 1 d R U . . .
N1 N 0.5725(5) 0.8082(5) -0.0225(5) 0.0352(19) Uani 1 1 d . . . . .
N2 N 0.7555(6) 1.2513(5) -0.4445(5) 0.043(2) Uani 1 1 d . . . . .
N3 N 0.4391(6) 0.5034(6) 0.3378(6) 0.050(2) Uani 1 1 d . . . . .
C1 C 0.5771(7) 0.8832(7) -0.0196(6) 0.043(3) Uani 1 1 d . . . . .
H1 H 0.554836 0.897210 0.028601 0.052 Uiso 1 1 calc R U . . .
C2 C 0.6116(7) 0.9422(7) -0.0811(6) 0.043(3) Uani 1 1 d . . . . .
H2 H 0.615116 0.992348 -0.073732 0.051 Uiso 1 1 calc R U . . .
C3 C 0.6402(7) 0.9263(7) -0.1522(6) 0.042(3) Uani 1 1 d . . . . .
C4 C 0.6372(8) 0.8465(8) -0.1563(7) 0.060(4) Uani 1 1 d . . . . .
H4 H 0.658519 0.830900 -0.203778 0.072 Uiso 1 1 calc R U . . .
C5 C 0.6026(8) 0.7906(8) -0.0894(7) 0.058(3) Uani 1 1 d . . . . .
H5 H 0.600953 0.737565 -0.093174 0.069 Uiso 1 1 calc R U . . .
C6 C 0.6760(7) 0.9845(7) -0.2224(6) 0.040(3) Uani 1 1 d . . . . .
H6 H 0.708173 0.959460 -0.263684 0.048 Uiso 1 1 calc R U . . .
C7 C 0.6665(6) 1.0696(7) -0.2323(6) 0.038(2) Uani 1 1 d . . . . .
H7 H 0.637207 1.092342 -0.189288 0.046 Uiso 1 1 calc R U . . .
C8 C 0.6981(6) 1.1336(7) -0.3055(5) 0.034(2) Uani 1 1 d . . . . .
C9 C 0.7605(7) 1.0990(7) -0.3620(6) 0.052(3) Uani 1 1 d . . . . .
H9 H 0.786598 1.033497 -0.352702 0.062 Uiso 1 1 calc R U . . .
C10 C 0.7850(7) 1.1589(7) -0.4312(6) 0.049(3) Uani 1 1 d . . . . .
H10 H 0.823735 1.134237 -0.470685 0.058 Uiso 1 1 calc R U . . .
C11 C 0.7018(7) 1.2814(8) -0.3852(7) 0.053(3) Uani 1 1 d . . . . .
H11 H 0.682244 1.345567 -0.391800 0.064 Uiso 1 1 calc R U . . .
C12 C 0.6741(7) 1.2261(7) -0.3169(6) 0.052(3) Uani 1 1 d . . . . .
H12 H 0.637950 1.251421 -0.276850 0.062 Uiso 1 1 calc R U . . .
C13 C 0.6281(6) 0.7468(6) 0.1956(5) 0.028(2) Uani 1 1 d . . . . .
C14 C 0.6622(6) 0.8162(6) 0.1945(6) 0.038(2) Uani 1 1 d . . . . .
C15 C 0.7444(7) 0.7798(7) 0.2316(7) 0.057(3) Uani 1 1 d . . . . .
H15 H 0.772729 0.714395 0.261711 0.069 Uiso 1 1 calc R U . . .
C16 C 0.7830(7) 0.8381(7) 0.2245(8) 0.059(3) Uani 1 1 d . . . . .
H16 H 0.836396 0.812964 0.251335 0.071 Uiso 1 1 calc R U . . .
C17 C 0.7426(6) 0.9379(7) 0.1762(7) 0.041(3) Uani 1 1 d . . . . .
C18 C 0.6587(6) 0.9727(6) 0.1452(6) 0.041(3) Uani 1 1 d . . . . .
H18 H 0.628837 1.038340 0.116676 0.049 Uiso 1 1 calc R U . . .
C19 C 0.6184(6) 0.9149(7) 0.1549(6) 0.043(3) Uani 1 1 d . . . . .
H19 H 0.560710 0.941545 0.134931 0.051 Uiso 1 1 calc R U . . .
C20 C 0.6120(6) 1.5454(6) 0.0840(6) 0.031(2) Uani 1 1 d . . . . .
C21 C 0.6605(6) 1.4460(6) 0.0876(6) 0.033(2) Uani 1 1 d . . . . .
C22 C 0.6185(7) 1.4028(6) 0.0674(6) 0.043(3) Uani 1 1 d . . . . .
H22 H 0.559417 1.438385 0.048843 0.052 Uiso 1 1 calc R U . . .
C23 C 0.6643(7) 1.3066(7) 0.0749(6) 0.046(3) Uani 1 1 d . . . . .
H23 H 0.635755 1.278498 0.060604 0.055 Uiso 1 1 calc R U . . .
C24 C 0.7517(6) 1.2524(6) 0.1032(6) 0.035(2) Uani 1 1 d . . . . .
C25 C 0.7926(6) 1.2977(6) 0.1201(6) 0.039(2) Uani 1 1 d . . . . .
H25 H 0.852276 1.262692 0.137213 0.046 Uiso 1 1 calc R U . . .
C26 C 0.7486(6) 1.3935(6) 0.1126(6) 0.037(2) Uani 1 1 d . . . . .
H26 H 0.778589 1.422050 0.124405 0.044 Uiso 1 1 calc R U . . .
C27 C 1.3304(6) 0.8281(7) 0.0917(5) 0.030(2) Uani 1 1 d . . . . .
C28 C 1.2294(6) 0.8754(6) 0.0971(6) 0.031(2) Uani 1 1 d . . . . .
C29 C 1.1838(7) 0.9700(7) 0.0584(7) 0.050(3) Uani 1 1 d . . . . .
H29 H 1.215688 1.007520 0.028194 0.060 Uiso 1 1 calc R U . . .
C30 C 1.0878(7) 1.0130(7) 0.0632(7) 0.048(3) Uani 1 1 d . . . . .
H30 H 1.057842 1.078015 0.032562 0.058 Uiso 1 1 calc R U . . .
C31 C 1.0381(6) 0.9653(6) 0.1093(6) 0.032(2) Uani 1 1 d . . . . .
C32 C 1.0852(7) 0.8664(7) 0.1524(8) 0.059(3) Uani 1 1 d . . . . .
H32 H 1.053562 0.829595 0.185558 0.071 Uiso 1 1 calc R U . . .
C33 C 1.1783(7) 0.8255(7) 0.1447(7) 0.049(3) Uani 1 1 d . . . . .
H33 H 1.208810 0.759987 0.173401 0.058 Uiso 1 1 calc R U . . .
C34 C 0.7955(6) 0.9947(6) 0.1566(6) 0.032(2) Uani 1 1 d . . . . .
C35 C 0.7506(6) 1.0937(6) 0.1413(6) 0.034(2) Uani 1 1 d . . . . .
H35 H 0.687375 1.122108 0.148261 0.040 Uiso 1 1 calc R U . . .
C36 C 0.7989(6) 1.1499(6) 0.1159(6) 0.032(2) Uani 1 1 d . . . . .
C37 C 0.8918(6) 1.1061(6) 0.1044(5) 0.030(2) Uani 1 1 d . . . . .
H37 H 0.924376 1.143958 0.084234 0.036 Uiso 1 1 calc R U . . .
C38 C 0.9390(6) 1.0086(6) 0.1212(5) 0.028(2) Uani 1 1 d . . . . .
C39 C 0.8884(6) 0.9560(6) 0.1437(6) 0.038(2) Uani 1 1 d . . . . .
H39 H 0.918558 0.891020 0.150585 0.046 Uiso 1 1 calc R U . . .
C40 C 0.6916(7) 0.3138(6) 0.3263(6) 0.035(2) Uani 1 1 d . . . . .
C41 C 0.6533(6) 0.2487(6) 0.3272(6) 0.032(2) Uani 1 1 d . . . . .
C42 C 0.5743(7) 0.2854(6) 0.2874(6) 0.042(3) Uani 1 1 d . . . . .
H42 H 0.549316 0.349818 0.253582 0.051 Uiso 1 1 calc R U . . .
C43 C 0.5321(7) 0.2269(6) 0.2976(6) 0.043(3) Uani 1 1 d . . . . .
H43 H 0.478277 0.252341 0.271195 0.051 Uiso 1 1 calc R U . . .
C44 C 0.5691(7) 0.1316(6) 0.3462(6) 0.038(2) Uani 1 1 d . . . . .
C45 C 0.6531(7) 0.0958(6) 0.3771(7) 0.046(3) Uani 1 1 d . . . . .
H45 H 0.683267 0.029765 0.403967 0.055 Uiso 1 1 calc R U . . .
C46 C 0.6938(7) 0.1532(6) 0.3699(7) 0.048(3) Uani 1 1 d . . . . .
H46 H 0.749069 0.126963 0.394199 0.057 Uiso 1 1 calc R U . . .
C47 C -0.0159(7) 0.2391(9) 0.4259(7) 0.054(3) Uani 1 1 d . . . . .
C48 C 0.0867(7) 0.1914(8) 0.4166(8) 0.071(2) Uani 1 1 d . . . . .
C49 C 0.1335(7) 0.0945(8) 0.4540(6) 0.051(3) Uani 1 1 d . . . . .
H49 H 0.101374 0.057398 0.484496 0.061 Uiso 1 1 calc R U . . .
C50 C 0.2257(6) 0.0513(7) 0.4476(7) 0.047(3) Uani 1 1 d . . . . .
H50 H 0.256354 -0.014783 0.473572 0.056 Uiso 1 1 calc R U . . .
C51 C 0.2743(6) 0.1060(6) 0.4023(6) 0.038(2) Uani 1 1 d . . . . .
C52 C 0.2270(7) 0.2017(7) 0.3632(7) 0.071(2) Uani 1 1 d . . . . .
H52 H 0.257720 0.239908 0.331126 0.085 Uiso 1 1 calc R U . . .
C53 C 0.1330(7) 0.2420(8) 0.3715(7) 0.071(2) Uani 1 1 d . . . . .
H53 H 0.101266 0.307531 0.343905 0.085 Uiso 1 1 calc R U . . .
C54 C 0.7081(6) -0.4804(6) 0.4334(6) 0.034(2) Uani 1 1 d . . . . .
C55 C 0.6581(6) -0.3757(6) 0.4253(6) 0.035(2) Uani 1 1 d . . . . .
C56 C 0.6924(6) -0.3365(6) 0.4554(6) 0.040(3) Uani 1 1 d . . . . .
H56 H 0.747233 -0.374261 0.482152 0.048 Uiso 1 1 calc R U . . .
C57 C 0.6470(6) -0.2412(7) 0.4468(6) 0.041(3) Uani 1 1 d . . . . .
H57 H 0.672276 -0.214978 0.467270 0.049 Uiso 1 1 calc R U . . .
C58 C 0.5656(6) -0.1836(7) 0.4089(6) 0.035(2) Uani 1 1 d . . . . .
C59 C 0.5291(6) -0.2258(6) 0.3797(6) 0.036(2) Uani 1 1 d . . . . .
H59 H 0.473287 -0.189558 0.354542 0.044 Uiso 1 1 calc R U . . .
C60 C 0.5756(6) -0.3188(6) 0.3883(6) 0.039(2) Uani 1 1 d . . . . .
H60 H 0.551014 -0.346115 0.368450 0.047 Uiso 1 1 calc R U . . .
C61 C 0.5217(6) 0.0694(6) 0.3639(6) 0.042(3) Uani 1 1 d . . . . .
C62 C 0.4269(6) 0.1125(6) 0.3729(6) 0.037(2) Uani 1 1 d . . . . .
H62 H 0.397172 0.177781 0.364934 0.044 Uiso 1 1 calc R U . . .
C63 C 0.3765(6) 0.0588(7) 0.3937(6) 0.039(2) Uani 1 1 d . . . . .
C64 C 0.4235(6) -0.0392(6) 0.4058(6) 0.035(2) Uani 1 1 d . . . . .
H64 H 0.391016 -0.076553 0.420395 0.043 Uiso 1 1 calc R U . . .
C65 C 0.5176(6) -0.0815(6) 0.3965(6) 0.031(2) Uani 1 1 d . . . . .
C66 C 0.5632(6) -0.0248(6) 0.3762(6) 0.039(2) Uani 1 1 d . . . . .
H66 H 0.626502 -0.053091 0.370536 0.047 Uiso 1 1 calc R U . . .
C67 C 0.3682(8) 0.4716(8) 0.3423(8) 0.073(4) Uani 1 1 d . . . . .
H67A H 0.363444 0.428548 0.397176 0.109 Uiso 1 1 calc R U . . .
H67B H 0.310694 0.526463 0.328607 0.109 Uiso 1 1 calc R U . . .
H67C H 0.384184 0.439011 0.303900 0.109 Uiso 1 1 calc R U . . .
C68 C 0.4855(7) 0.4691(8) 0.4109(6) 0.057(3) Uani 1 1 d . . . . .
H68A H 0.462931 0.426567 0.455155 0.086 Uiso 1 1 calc R U . . .
H68B H 0.549703 0.435078 0.401432 0.086 Uiso 1 1 calc R U . . .
H68C H 0.474923 0.522519 0.425434 0.086 Uiso 1 1 calc R U . . .
C69 C 0.4562(7) 0.5646(7) 0.2653(7) 0.046(3) Uani 1 1 d . . . . .
H69 H 0.423920 0.582534 0.220107 0.055 Uiso 1 1 calc R U . . .
O15 O 0.9174(18) 0.558(2) 0.1686(18) 0.065(5) Uani 0.25 1 d D . P . .
N4 N 0.8926(18) 0.692(2) 0.043(2) 0.065(5) Uani 0.25 1 d D . P . .
C70 C 0.822(2) 0.778(3) -0.001(3) 0.065(5) Uani 0.25 1 d D . P . .
H70A H 0.847314 0.817533 -0.044901 0.097 Uiso 0.25 1 calc R U P . .
H70B H 0.784523 0.763309 -0.022907 0.097 Uiso 0.25 1 calc R U P . .
H70C H 0.784870 0.811857 0.036013 0.097 Uiso 0.25 1 calc R U P . .
C71 C 0.977(2) 0.707(3) 0.022(3) 0.065(5) Uani 0.25 1 d D . P . .
H71A H 0.969406 0.760620 -0.028782 0.097 Uiso 0.25 1 calc R U P . .
H71B H 0.989105 0.718953 0.065125 0.097 Uiso 0.25 1 calc R U P . .
H71C H 1.026366 0.650108 0.014558 0.097 Uiso 0.25 1 calc R U P . .
C72 C 0.873(3) 0.624(3) 0.109(2) 0.065(5) Uani 0.25 1 d D . P . .
H72 H 0.814464 0.629109 0.108765 0.078 Uiso 0.25 1 calc R U P . .

loop_
_atom_site_aniso_label
_atom_site_aniso_U_11
_atom_site_aniso_U_22
_atom_site_aniso_U_33
_atom_site_aniso_U_23
_atom_site_aniso_U_13
_atom_site_aniso_U_12
Cd1 0.0223(4) 0.0194(3) 0.0494(5) -0.0123(3) -0.0033(3) -0.0055(3)
Cd2 0.0361(4) 0.0172(3) 0.0564(5) -0.0054(3) -0.0142(4) -0.0099(3)
Cd3 0.0234(4) 0.0232(4) 0.0588(5) -0.0133(3) -0.0034(3) -0.0039(3)
O1 0.038(4) 0.031(4) 0.052(4) -0.013(3) -0.001(3) -0.021(3)
O2 0.045(4) 0.017(3) 0.062(5) -0.006(3) -0.013(4) -0.010(3)
O3 0.046(5) 0.030(4) 0.085(6) -0.031(4) -0.012(4) -0.005(3)
O4 0.041(4) 0.024(3) 0.045(4) -0.015(3) -0.006(3) -0.012(3)
O5 0.030(4) 0.043(4) 0.081(5) -0.020(4) -0.001(4) -0.016(4)
O6 0.024(4) 0.037(4) 0.083(6) -0.014(4) -0.001(4) -0.004(3)
O7 0.034(4) 0.031(4) 0.071(5) -0.013(4) -0.001(4) -0.018(3)
O8 0.037(4) 0.031(4) 0.064(5) -0.011(3) -0.019(4) -0.010(3)
O9 0.023(4) 0.047(5) 0.101(7) -0.007(5) 0.000(4) 0.003(4)
O10 0.027(4) 0.061(5) 0.095(7) -0.008(5) -0.007(4) -0.005(4)
O11 0.054(5) 0.024(4) 0.062(5) -0.014(3) -0.019(4) -0.007(3)
O12 0.034(4) 0.029(4) 0.074(5) -0.014(4) -0.022(4) 0.000(3)
O13 0.034(4) 0.032(4) 0.069(5) -0.015(4) -0.004(4) -0.016(3)
O14 0.042(5) 0.055(5) 0.172(10) -0.051(6) -0.036(6) 0.001(4)
N1 0.037(5) 0.024(4) 0.041(5) -0.012(4) 0.001(4) -0.011(4)
N2 0.048(5) 0.026(4) 0.042(5) -0.009(4) -0.001(4) -0.008(4)
N3 0.035(5) 0.042(5) 0.073(7) -0.025(5) 0.008(5) -0.017(4)
C1 0.049(7) 0.033(6) 0.046(6) -0.019(5) 0.008(5) -0.017(5)
C2 0.045(6) 0.041(6) 0.038(6) -0.017(5) 0.011(5) -0.018(5)
C3 0.042(6) 0.033(6) 0.055(7) -0.020(5) 0.007(5) -0.018(5)
C4 0.090(10) 0.071(8) 0.046(7) -0.038(7) 0.027(7) -0.053(8)
C5 0.069(8) 0.045(7) 0.055(7) -0.022(6) 0.015(6) -0.024(6)
C6 0.053(7) 0.042(6) 0.035(6) -0.014(5) 0.007(5) -0.029(5)
C7 0.031(6) 0.046(6) 0.045(6) -0.024(5) -0.002(5) -0.013(5)
C8 0.034(6) 0.042(6) 0.030(5) -0.017(5) 0.001(4) -0.016(5)
C9 0.053(7) 0.025(5) 0.063(7) -0.008(5) 0.011(6) -0.017(5)
C10 0.063(8) 0.034(6) 0.052(7) -0.024(5) 0.021(6) -0.025(6)
C11 0.052(7) 0.042(7) 0.062(8) -0.024(6) -0.003(6) -0.012(6)
C12 0.058(7) 0.027(6) 0.051(7) -0.013(5) 0.019(6) -0.014(5)
C13 0.035(6) 0.030(5) 0.035(5) -0.013(4) -0.004(4) -0.023(4)
C14 0.024(5) 0.024(5) 0.062(7) -0.014(5) -0.010(5) -0.004(4)
C15 0.049(7) 0.021(5) 0.092(9) 0.004(6) -0.024(6) -0.018(5)
C16 0.036(6) 0.036(6) 0.100(10) -0.010(6) -0.026(6) -0.014(5)
C17 0.018(5) 0.034(6) 0.072(7) -0.027(5) -0.005(5) -0.004(4)
C18 0.019(5) 0.020(5) 0.072(7) -0.015(5) -0.002(5) -0.001(4)
C19 0.019(5) 0.036(6) 0.071(7) -0.017(5) -0.013(5) -0.007(4)
C20 0.026(5) 0.023(5) 0.041(6) -0.016(4) 0.008(4) -0.006(4)
C21 0.029(5) 0.023(5) 0.057(6) -0.024(5) 0.002(5) -0.012(4)
C22 0.037(6) 0.021(5) 0.066(7) -0.020(5) -0.014(5) 0.001(4)
C23 0.038(6) 0.032(6) 0.073(8) -0.023(6) -0.010(6) -0.011(5)
C24 0.027(5) 0.023(5) 0.052(6) -0.016(5) -0.003(5) -0.006(4)
C25 0.022(5) 0.029(5) 0.072(7) -0.026(5) -0.010(5) -0.005(4)
C26 0.024(5) 0.029(5) 0.069(7) -0.027(5) -0.001(5) -0.011(4)
C27 0.028(5) 0.035(6) 0.023(5) -0.010(4) -0.003(4) -0.009(4)
C28 0.024(5) 0.028(5) 0.042(6) -0.015(4) 0.002(4) -0.011(4)
C29 0.030(6) 0.033(6) 0.080(8) -0.012(6) 0.006(6) -0.018(5)
C30 0.034(6) 0.027(5) 0.073(8) -0.015(5) -0.001(6) -0.008(5)
C31 0.015(5) 0.032(5) 0.050(6) -0.020(5) 0.000(4) -0.007(4)
C32 0.037(6) 0.026(6) 0.112(10) -0.021(6) 0.008(6) -0.021(5)
C33 0.033(6) 0.022(5) 0.098(9) -0.024(6) -0.009(6) -0.012(4)
C34 0.030(5) 0.032(5) 0.049(6) -0.023(5) -0.002(5) -0.018(4)
C35 0.018(5) 0.039(5) 0.056(6) -0.029(5) -0.006(4) -0.009(4)
C36 0.024(5) 0.031(5) 0.050(6) -0.024(5) 0.004(4) -0.012(4)
C37 0.027(5) 0.033(5) 0.042(6) -0.023(5) 0.003(4) -0.015(4)
C38 0.023(5) 0.025(5) 0.037(5) -0.011(4) -0.005(4) -0.007(4)
C39 0.032(6) 0.027(5) 0.053(7) -0.022(5) -0.005(5) -0.003(4)
C40 0.036(6) 0.014(4) 0.049(6) -0.011(4) 0.011(5) -0.011(4)
C41 0.037(6) 0.017(4) 0.042(6) -0.007(4) -0.007(5) -0.013(4)
C42 0.044(6) 0.015(5) 0.068(7) -0.007(5) -0.013(5) -0.015(4)
C43 0.036(6) 0.029(5) 0.062(7) -0.008(5) -0.021(5) -0.011(5)
C44 0.041(6) 0.017(5) 0.052(6) -0.010(5) -0.006(5) -0.011(4)
C45 0.042(6) 0.015(5) 0.076(8) -0.011(5) -0.016(6) -0.005(4)
C46 0.038(6) 0.020(5) 0.081(8) -0.002(5) -0.027(6) -0.012(4)
C47 0.025(6) 0.071(9) 0.049(7) -0.007(6) 0.000(5) -0.019(6)
C48 0.025(3) 0.035(4) 0.090(5) 0.011(4) -0.001(4) 0.007(3)
C49 0.035(6) 0.053(7) 0.053(7) -0.012(6) -0.005(5) -0.014(5)
C50 0.025(5) 0.031(6) 0.079(8) -0.017(6) 0.004(5) -0.012(4)
C51 0.027(5) 0.030(5) 0.054(6) -0.022(5) 0.004(5) -0.005(4)
C52 0.025(3) 0.035(4) 0.090(5) 0.011(4) -0.001(4) 0.007(3)
C53 0.025(3) 0.035(4) 0.090(5) 0.011(4) -0.001(4) 0.007(3)
C54 0.028(5) 0.021(5) 0.045(6) -0.008(5) 0.006(5) -0.010(4)
C55 0.031(5) 0.024(5) 0.036(6) -0.007(4) -0.003(4) -0.004(4)
C56 0.031(5) 0.024(5) 0.066(7) -0.017(5) -0.019(5) -0.005(4)
C57 0.031(6) 0.034(6) 0.061(7) -0.013(5) -0.010(5) -0.017(5)
C58 0.021(5) 0.035(5) 0.047(6) -0.006(5) -0.005(4) -0.014(4)
C59 0.021(5) 0.028(5) 0.059(7) -0.021(5) -0.009(5) -0.002(4)
C60 0.034(6) 0.020(5) 0.057(7) -0.016(5) -0.010(5) -0.001(4)
C61 0.019(5) 0.025(5) 0.065(7) -0.006(5) 0.002(5) -0.007(4)
C62 0.033(6) 0.027(5) 0.055(6) -0.015(5) -0.002(5) -0.018(4)
C63 0.031(6) 0.032(5) 0.049(6) -0.017(5) -0.003(5) -0.006(4)
C64 0.028(5) 0.031(5) 0.051(6) -0.015(5) -0.005(5) -0.013(4)
C65 0.017(5) 0.019(4) 0.052(6) -0.016(4) 0.002(4) -0.002(4)
C66 0.019(5) 0.034(6) 0.066(7) -0.020(5) -0.005(5) -0.010(4)
C67 0.076(9) 0.058(8) 0.093(10) -0.021(8) 0.009(8) -0.044(8)
C68 0.049(7) 0.054(7) 0.054(7) -0.008(6) -0.010(6) -0.017(6)
C69 0.040(6) 0.028(6) 0.063(7) -0.015(5) 0.009(6) -0.015(5)
O15 0.025(9) 0.055(12) 0.088(15) -0.007(10) -0.007(9) -0.009(8)
N4 0.025(9) 0.055(12) 0.088(15) -0.007(10) -0.007(9) -0.009(8)
C70 0.025(9) 0.055(12) 0.088(15) -0.007(10) -0.007(9) -0.009(8)
C71 0.025(9) 0.055(12) 0.088(15) -0.007(10) -0.007(9) -0.009(8)
C72 0.025(9) 0.055(12) 0.088(15) -0.007(10) -0.007(9) -0.009(8)

loop_
_atom_type_symbol
_atom_type_description
_atom_type_scat_dispersion_real
_atom_type_scat_dispersion_imag
_atom_type_scat_source
C C 0.0033 0.0016 'International Tables Vol C Tables 4.2.6.8 and 6.1.1.4'
H H 0.0000 0.0000 'International Tables Vol C Tables 4.2.6.8 and 6.1.1.4'
N N 0.0061 0.0033 'International Tables Vol C Tables 4.2.6.8 and 6.1.1.4'
O O 0.0106 0.0060 'International Tables Vol C Tables 4.2.6.8 and 6.1.1.4'
Cd Cd -0.8075 1.2024 'International Tables Vol C Tables 4.2.6.8 and 6.1.1.4'

loop_
_geom_angle_atom_site_label_1
_geom_angle_atom_site_label_2
_geom_angle_atom_site_label_3
_geom_angle
_geom_angle_site_symmetry_1
_geom_angle_site_symmetry_3
_geom_angle_publ_flag
O6 Cd1 O1 111.4(3) 1_455 . ?
O6 Cd1 N1 129.2(3) 1_455 . ?
O1 Cd1 N1 88.6(2) . . ?
O6 Cd1 O4 127.3(2) 1_455 1_545 ?
O1 Cd1 O4 96.8(2) . 1_545 ?
N1 Cd1 O4 93.5(2) . 1_545 ?
O6 Cd1 O3 87.2(3) 1_455 1_545 ?
O1 Cd1 O3 151.3(2) . 1_545 ?
N1 Cd1 O3 96.3(3) . 1_545 ?
O4 Cd1 O3 54.8(2) 1_545 1_545 ?
O6 Cd1 O5 53.9(2) 1_455 1_455 ?
O1 Cd1 O5 87.9(2) . 1_455 ?
N1 Cd1 O5 82.4(2) . 1_455 ?
O4 Cd1 O5 173.7(2) 1_545 1_455 ?
O3 Cd1 O5 120.8(2) 1_545 1_455 ?
O6 Cd1 C27 27.4(2) 1_455 1_455 ?
O1 Cd1 C27 100.6(3) . 1_455 ?
N1 Cd1 C27 105.8(3) . 1_455 ?
O4 Cd1 C27 154.2(3) 1_545 1_455 ?
O3 Cd1 C27 105.2(3) 1_545 1_455 ?
O5 Cd1 C27 26.5(2) 1_455 1_455 ?
O6 Cd1 C20 106.7(3) 1_455 1_545 ?
O1 Cd1 C20 124.2(3) . 1_545 ?
N1 Cd1 C20 97.5(3) . 1_545 ?
O4 Cd1 C20 27.8(2) 1_545 1_545 ?
O3 Cd1 C20 27.2(2) 1_545 1_545 ?
O5 Cd1 C20 148.0(3) 1_455 1_545 ?
C27 Cd1 C20 129.8(3) 1_455 1_545 ?
O2 Cd2 O7 175.5(2) . . ?
O2 Cd2 O4 87.2(2) . 1_545 ?
O7 Cd2 O4 92.6(2) . 1_545 ?
O2 Cd2 O14 89.0(3) . . ?
O7 Cd2 O14 95.5(3) . . ?
O4 Cd2 O14 98.9(3) 1_545 . ?
O2 Cd2 O11 90.9(2) . 1_565 ?
O7 Cd2 O11 89.0(3) . 1_565 ?
O4 Cd2 O11 175.0(2) 1_545 1_565 ?
O14 Cd2 O11 85.7(3) . 1_565 ?
O2 Cd2 O13 95.1(2) . . ?
O7 Cd2 O13 80.5(2) . . ?
O4 Cd2 O13 79.3(2) 1_545 . ?
O14 Cd2 O13 175.5(3) . . ?
O11 Cd2 O13 96.3(2) 1_565 . ?
O8 Cd3 O9 114.4(3) . 1_655 ?
O8 Cd3 O11 94.2(2) . 1_565 ?
O9 Cd3 O11 119.1(3) 1_655 1_565 ?
O8 Cd3 N2 88.7(3) . 1_546 ?
O9 Cd3 N2 126.1(3) 1_655 1_546 ?
O11 Cd3 N2 105.8(3) 1_565 1_546 ?
O8 Cd3 O12 147.6(2) . 1_565 ?
O9 Cd3 O12 91.1(3) 1_655 1_565 ?
O11 Cd3 O12 54.6(2) 1_565 1_565 ?
N2 Cd3 O12 91.9(3) 1_546 1_565 ?
O8 Cd3 O10 86.8(3) . 1_655 ?
O9 Cd3 O10 54.1(3) 1_655 1_655 ?
O11 Cd3 O10 172.5(3) 1_565 1_655 ?
N2 Cd3 O10 81.6(3) 1_546 1_655 ?
O12 Cd3 O10 125.4(3) 1_565 1_655 ?
O8 Cd3 C47 101.8(3) . 1_655 ?
O9 Cd3 C47 26.9(3) 1_655 1_655 ?
O11 Cd3 C47 146.0(3) 1_565 1_655 ?
N2 Cd3 C47 104.4(3) 1_546 1_655 ?
O12 Cd3 C47 109.4(3) 1_565 1_655 ?
O10 Cd3 C47 27.2(3) 1_655 1_655 ?
O8 Cd3 C54 121.9(3) . 1_565 ?
O9 Cd3 C54 104.6(3) 1_655 1_565 ?
O11 Cd3 C54 27.8(3) 1_565 1_565 ?
N2 Cd3 C54 101.8(3) 1_546 1_565 ?
O12 Cd3 C54 26.9(2) 1_565 1_565 ?
O10 Cd3 C54 151.0(3) 1_655 1_565 ?
C47 Cd3 C54 129.0(3) 1_655 1_565 ?
C13 O1 Cd1 125.2(6) . . ?
C13 O2 Cd2 134.0(6) . . ?
C20 O3 Cd1 92.1(6) . 1_565 ?
C20 O4 Cd2 127.4(6) . 1_565 ?
C20 O4 Cd1 91.9(5) . 1_565 ?
Cd2 O4 Cd1 103.3(2) 1_565 1_565 ?
C27 O5 Cd1 87.5(6) . 1_655 ?
C27 O6 Cd1 97.0(6) . 1_655 ?
C40 O7 Cd2 133.2(6) . . ?
C40 O8 Cd3 133.8(6) . . ?
C47 O9 Cd3 97.8(7) . 1_455 ?
C47 O10 Cd3 85.2(7) . 1_455 ?
C54 O11 Cd3 93.9(6) . 1_545 ?
C54 O11 Cd2 135.6(6) . 1_545 ?
Cd3 O11 Cd2 105.6(3) 1_545 1_545 ?
C54 O12 Cd3 90.2(6) . 1_545 ?
C69 O13 Cd2 132.5(6) . . ?
Cd2 O14 H14A 120.1 . . ?
Cd2 O14 H14B 119.9 . . ?
H14A O14 H14B 120.0 . . ?
C5 N1 C1 116.4(9) . . ?
C5 N1 Cd1 127.9(7) . . ?
C1 N1 Cd1 115.8(6) . . ?
C11 N2 C10 115.9(9) . . ?
C11 N2 Cd3 128.3(7) . 1_564 ?
C10 N2 Cd3 115.8(6) . 1_564 ?
C69 N3 C68 123.2(9) . . ?
C69 N3 C67 118.5(10) . . ?
C68 N3 C67 118.3(9) . . ?
N1 C1 C2 125.6(9) . . ?
N1 C1 H1 117.2 . . ?
C2 C1 H1 117.2 . . ?
C3 C2 C1 118.5(10) . . ?
C3 C2 H2 120.8 . . ?
C1 C2 H2 120.8 . . ?
C2 C3 C4 116.9(9) . . ?
C2 C3 C6 123.9(9) . . ?
C4 C3 C6 119.1(9) . . ?
C5 C4 C3 119.5(10) . . ?
C5 C4 H4 120.2 . . ?
C3 C4 H4 120.2 . . ?
N1 C5 C4 123.1(10) . . ?
N1 C5 H5 118.4 . . ?
C4 C5 H5 118.4 . . ?
C7 C6 C3 124.5(9) . . ?
C7 C6 H6 117.7 . . ?
C3 C6 H6 117.7 . . ?
C6 C7 C8 126.1(9) . . ?
C6 C7 H7 117.0 . . ?
C8 C7 H7 117.0 . . ?
C12 C8 C9 115.9(9) . . ?
C12 C8 C7 122.6(8) . . ?
C9 C8 C7 121.2(9) . . ?
C10 C9 C8 120.8(9) . . ?
C10 C9 H9 119.6 . . ?
C8 C9 H9 119.6 . . ?
N2 C10 C9 122.1(9) . . ?
N2 C10 H10 118.9 . . ?
C9 C10 H10 118.9 . . ?
N2 C11 C12 124.3(10) . . ?
N2 C11 H11 117.8 . . ?
C12 C11 H11 117.8 . . ?
C11 C12 C8 120.2(10) . . ?
C11 C12 H12 119.9 . . ?
C8 C12 H12 119.9 . . ?
O2 C13 O1 127.6(8) . . ?
O2 C13 C14 115.1(8) . . ?
O1 C13 C14 117.3(8) . . ?
C19 C14 C15 118.0(9) . . ?
C19 C14 C13 123.1(9) . . ?
C15 C14 C13 118.8(8) . . ?
C16 C15 C14 121.0(9) . . ?
C16 C15 H15 119.5 . . ?
C14 C15 H15 119.5 . . ?
C15 C16 C17 120.5(10) . . ?
C15 C16 H16 119.7 . . ?
C17 C16 H16 119.7 . . ?
C18 C17 C16 117.0(9) . . ?
C18 C17 C34 124.2(9) . . ?
C16 C17 C34 118.6(8) . . ?
C19 C18 C17 122.3(9) . . ?
C19 C18 H18 118.9 . . ?
C17 C18 H18 118.9 . . ?
C18 C19 C14 120.7(9) . . ?
C18 C19 H19 119.7 . . ?
C14 C19 H19 119.7 . . ?
O3 C20 O4 120.6(8) . . ?
O3 C20 C21 119.8(9) . . ?
O4 C20 C21 119.6(8) . . ?
O3 C20 Cd1 60.7(5) . 1_565 ?
O4 C20 Cd1 60.3(4) . 1_565 ?
C21 C20 Cd1 173.1(6) . 1_565 ?
C26 C21 C22 119.2(8) . . ?
C26 C21 C20 119.8(8) . . ?
C22 C21 C20 121.0(8) . . ?
C21 C22 C23 120.3(9) . . ?
C21 C22 H22 119.8 . . ?
C23 C22 H22 119.8 . . ?
C24 C23 C22 120.7(9) . . ?
C24 C23 H23 119.6 . . ?
C22 C23 H23 119.6 . . ?
C25 C24 C23 117.7(8) . . ?
C25 C24 C36 120.8(8) . . ?
C23 C24 C36 121.5(9) . . ?
C24 C25 C26 122.6(9) . . ?
C24 C25 H25 118.7 . . ?
C26 C25 H25 118.7 . . ?
C21 C26 C25 119.4(8) . . ?
C21 C26 H26 120.3 . . ?
C25 C26 H26 120.3 . . ?
O5 C27 O6 121.5(9) . . ?
O5 C27 C28 120.7(8) . . ?
O6 C27 C28 117.7(8) . . ?
O5 C27 Cd1 66.0(5) . 1_655 ?
O6 C27 Cd1 55.5(5) . 1_655 ?
C28 C27 Cd1 173.1(7) . 1_655 ?
C29 C28 C33 116.7(8) . . ?
C29 C28 C27 121.4(8) . . ?
C33 C28 C27 121.8(8) . . ?
C28 C29 C30 120.3(9) . . ?
C28 C29 H29 119.8 . . ?
C30 C29 H29 119.8 . . ?
C31 C30 C29 123.1(9) . . ?
C31 C30 H30 118.5 . . ?
C29 C30 H30 118.5 . . ?
C30 C31 C32 117.2(8) . . ?
C30 C31 C38 124.8(8) . . ?
C32 C31 C38 117.9(8) . . ?
C33 C32 C31 118.7(9) . . ?
C33 C32 H32 120.6 . . ?
C31 C32 H32 120.6 . . ?
C32 C33 C28 123.8(9) . . ?
C32 C33 H33 118.1 . . ?
C28 C33 H33 118.1 . . ?
C39 C34 C35 117.7(8) . . ?
C39 C34 C17 121.8(8) . . ?
C35 C34 C17 120.1(8) . . ?
C36 C35 C34 120.9(8) . . ?
C36 C35 H35 119.5 . . ?
C34 C35 H35 119.5 . . ?
C37 C36 C35 118.0(8) . . ?
C37 C36 C24 121.6(8) . . ?
C35 C36 C24 120.4(8) . . ?
C36 C37 C38 122.9(8) . . ?
C36 C37 H37 118.5 . . ?
C38 C37 H37 118.5 . . ?
C39 C38 C37 117.1(8) . . ?
C39 C38 C31 122.0(8) . . ?
C37 C38 C31 120.8(8) . . ?
C34 C39 C38 123.0(8) . . ?
C34 C39 H39 118.5 . . ?
C38 C39 H39 118.5 . . ?
O8 C40 O7 126.5(9) . . ?
O8 C40 C41 118.9(8) . . ?
O7 C40 C41 114.5(9) . . ?
C46 C41 C42 119.4(8) . . ?
C46 C41 C40 120.2(9) . . ?
C42 C41 C40 120.4(8) . . ?
C41 C42 C43 120.2(8) . . ?
C41 C42 H42 119.9 . . ?
C43 C42 H42 119.9 . . ?
C44 C43 C42 120.4(9) . . ?
C44 C43 H43 119.8 . . ?
C42 C43 H43 119.8 . . ?
C43 C44 C45 117.2(9) . . ?
C43 C44 C61 121.6(9) . . ?
C45 C44 C61 121.2(8) . . ?
C46 C45 C44 122.5(9) . . ?
C46 C45 H45 118.7 . . ?
C44 C45 H45 118.7 . . ?
C41 C46 C45 119.6(9) . . ?
C41 C46 H46 120.2 . . ?
C45 C46 H46 120.2 . . ?
O9 C47 O10 123.0(10) . . ?
O9 C47 C48 119.1(10) . . ?
O10 C47 C48 117.9(11) . . ?
O9 C47 Cd3 55.3(5) . 1_455 ?
O10 C47 Cd3 67.6(6) . 1_455 ?
C48 C47 Cd3 174.4(9) . 1_455 ?
C53 C48 C49 118.3(10) . . ?
C53 C48 C47 120.7(10) . . ?
C49 C48 C47 121.0(10) . . ?
C50 C49 C48 121.5(10) . . ?
C50 C49 H49 119.3 . . ?
C48 C49 H49 119.3 . . ?
C49 C50 C51 119.7(9) . . ?
C49 C50 H50 120.1 . . ?
C51 C50 H50 120.1 . . ?
C52 C51 C50 118.4(9) . . ?
C52 C51 C63 121.3(9) . . ?
C50 C51 C63 120.3(8) . . ?
C51 C52 C53 119.4(10) . . ?
C51 C52 H52 120.3 . . ?
C53 C52 H52 120.3 . . ?
C48 C53 C52 122.6(10) . . ?
C48 C53 H53 118.7 . . ?
C52 C53 H53 118.7 . . ?
O12 C54 O11 120.8(8) . . ?
O12 C54 C55 119.4(9) . . ?
O11 C54 C55 119.8(9) . . ?
O12 C54 Cd3 62.9(5) . 1_545 ?
O11 C54 Cd3 58.3(4) . 1_545 ?
C55 C54 Cd3 174.2(6) . 1_545 ?
C56 C55 C60 118.5(9) . . ?
C56 C55 C54 120.8(9) . . ?
C60 C55 C54 120.7(9) . . ?
C55 C56 C57 120.3(9) . . ?
C55 C56 H56 119.8 . . ?
C57 C56 H56 119.8 . . ?
C58 C57 C56 121.6(9) . . ?
C58 C57 H57 119.2 . . ?
C56 C57 H57 119.2 . . ?
C57 C58 C59 117.6(9) . . ?
C57 C58 C65 122.8(9) . . ?
C59 C58 C65 119.6(8) . . ?
C60 C59 C58 119.2(9) . . ?
C60 C59 H59 120.4 . . ?
C58 C59 H59 120.4 . . ?
C59 C60 C55 122.7(10) . . ?
C59 C60 H60 118.6 . . ?
C55 C60 H60 118.6 . . ?
C66 C61 C62 118.8(9) . . ?
C66 C61 C44 124.9(8) . . ?
C62 C61 C44 116.2(8) . . ?
C63 C62 C61 120.5(9) . . ?
C63 C62 H62 119.8 . . ?
C61 C62 H62 119.8 . . ?
C62 C63 C64 118.2(9) . . ?
C62 C63 C51 120.1(8) . . ?
C64 C63 C51 121.7(9) . . ?
C65 C64 C63 121.1(9) . . ?
C65 C64 H64 119.4 . . ?
C63 C64 H64 119.4 . . ?
C66 C65 C64 117.9(8) . . ?
C66 C65 C58 121.6(8) . . ?
C64 C65 C58 120.5(8) . . ?
C61 C66 C65 123.6(9) . . ?
C61 C66 H66 118.2 . . ?
C65 C66 H66 118.2 . . ?
N3 C67 H67A 109.5 . . ?
N3 C67 H67B 109.5 . . ?
H67A C67 H67B 109.5 . . ?
N3 C67 H67C 109.5 . . ?
H67A C67 H67C 109.5 . . ?
H67B C67 H67C 109.5 . . ?
N3 C68 H68A 109.5 . . ?
N3 C68 H68B 109.5 . . ?
H68A C68 H68B 109.5 . . ?
N3 C68 H68C 109.5 . . ?
H68A C68 H68C 109.5 . . ?
H68B C68 H68C 109.5 . . ?
O13 C69 N3 124.2(11) . . ?
O13 C69 H69 117.9 . . ?
N3 C69 H69 117.9 . . ?
C72 N4 C70 120(3) . . ?
C72 N4 C71 129(3) . . ?
C70 N4 C71 108(3) . . ?
N4 C70 H70A 109.5 . . ?
N4 C70 H70B 109.5 . . ?
H70A C70 H70B 109.5 . . ?
N4 C70 H70C 109.5 . . ?
H70A C70 H70C 109.5 . . ?
H70B C70 H70C 109.5 . . ?
N4 C71 H71A 109.5 . . ?
N4 C71 H71B 109.5 . . ?
H71A C71 H71B 109.5 . . ?
N4 C71 H71C 109.5 . . ?
H71A C71 H71C 109.5 . . ?
H71B C71 H71C 109.5 . . ?
O15 C72 N4 132(4) . . ?
O15 C72 H72 113.8 . . ?
N4 C72 H72 113.8 . . ?

loop_
_geom_bond_atom_site_label_1
_geom_bond_atom_site_label_2
_geom_bond_distance
_geom_bond_site_symmetry_2
_geom_bond_publ_flag
Cd1 O6 2.251(7) 1_455 ?
Cd1 O1 2.262(6) . ?
Cd1 N1 2.344(7) . ?
Cd1 O4 2.397(6) 1_545 ?
Cd1 O3 2.406(6) 1_545 ?
Cd1 O5 2.478(7) 1_455 ?
Cd1 C27 2.710(9) 1_455 ?
Cd1 C20 2.757(8) 1_545 ?
Cd2 O2 2.164(6) . ?
Cd2 O7 2.177(6) . ?
Cd2 O4 2.292(6) 1_545 ?
Cd2 O14 2.312(7) . ?
Cd2 O11 2.353(7) 1_565 ?
Cd2 O13 2.386(7) . ?
Cd3 O8 2.230(7) . ?
Cd3 O9 2.233(7) 1_655 ?
Cd3 O11 2.322(6) 1_565 ?
Cd3 N2 2.324(8) 1_546 ?
Cd3 O12 2.424(7) 1_565 ?
Cd3 O10 2.496(7) 1_655 ?
Cd3 C47 2.689(11) 1_655 ?
Cd3 C54 2.722(9) 1_565 ?
O1 C13 1.273(10) . ?
O2 C13 1.250(10) . ?
O3 C20 1.261(11) . ?
O4 C20 1.286(11) . ?
O5 C27 1.211(10) . ?
O6 C27 1.258(10) . ?
O7 C40 1.286(10) . ?
O8 C40 1.239(11) . ?
O9 C47 1.228(13) . ?
O10 C47 1.233(12) . ?
O11 C54 1.272(11) . ?
O12 C54 1.232(11) . ?
O13 C69 1.208(11) . ?
O14 H14A 0.8299 . ?
O14 H14B 0.8301 . ?
N1 C5 1.292(12) . ?
N1 C1 1.329(11) . ?
N2 C11 1.338(12) . ?
N2 C10 1.335(11) . ?
N3 C69 1.362(12) . ?
N3 C68 1.440(13) . ?
N3 C67 1.489(13) . ?
C1 C2 1.378(13) . ?
C1 H1 0.9400 . ?
C2 C3 1.348(13) . ?
C2 H2 0.9400 . ?
C3 C4 1.407(13) . ?
C3 C6 1.453(13) . ?
C4 C5 1.393(14) . ?
C4 H4 0.9400 . ?
C5 H5 0.9400 . ?
C6 C7 1.314(13) . ?
C6 H6 0.9400 . ?
C7 C8 1.496(13) . ?
C7 H7 0.9400 . ?
C8 C12 1.361(12) . ?
C8 C9 1.380(13) . ?
C9 C10 1.365(13) . ?
C9 H9 0.9400 . ?
C10 H10 0.9400 . ?
C11 C12 1.344(13) . ?
C11 H11 0.9400 . ?
C12 H12 0.9400 . ?
C13 C14 1.516(12) . ?
C14 C19 1.403(12) . ?
C14 C15 1.414(13) . ?
C15 C16 1.362(13) . ?
C15 H15 0.9400 . ?
C16 C17 1.440(13) . ?
C16 H16 0.9400 . ?
C17 C18 1.393(13) . ?
C17 C34 1.483(12) . ?
C18 C19 1.363(12) . ?
C18 H18 0.9400 . ?
C19 H19 0.9400 . ?
C20 C21 1.473(11) . ?
C21 C26 1.385(12) . ?
C21 C22 1.401(12) . ?
C22 C23 1.404(12) . ?
C22 H22 0.9400 . ?
C23 C24 1.395(13) . ?
C23 H23 0.9400 . ?
C24 C25 1.384(12) . ?
C24 C36 1.476(11) . ?
C25 C26 1.397(12) . ?
C25 H25 0.9400 . ?
C26 H26 0.9400 . ?
C27 C28 1.496(12) . ?
C28 C29 1.353(12) . ?
C28 C33 1.388(12) . ?
C29 C30 1.421(13) . ?
C29 H29 0.9400 . ?
C30 C31 1.340(12) . ?
C30 H30 0.9400 . ?
C31 C32 1.420(13) . ?
C31 C38 1.476(11) . ?
C32 C33 1.381(13) . ?
C32 H32 0.9400 . ?
C33 H33 0.9400 . ?
C34 C39 1.385(12) . ?
C34 C35 1.415(11) . ?
C35 C36 1.400(12) . ?
C35 H35 0.9400 . ?
C36 C37 1.386(12) . ?
C37 C38 1.390(11) . ?
C37 H37 0.9400 . ?
C38 C39 1.386(12) . ?
C39 H39 0.9400 . ?
C40 C41 1.503(12) . ?
C41 C46 1.366(11) . ?
C41 C42 1.393(13) . ?
C42 C43 1.398(12) . ?
C42 H42 0.9400 . ?
C43 C44 1.384(12) . ?
C43 H43 0.9400 . ?
C44 C45 1.391(13) . ?
C44 C61 1.491(13) . ?
C45 C46 1.376(12) . ?
C45 H45 0.9400 . ?
C46 H46 0.9400 . ?
C47 C48 1.523(14) . ?
C48 C53 1.325(14) . ?
C48 C49 1.379(14) . ?
C49 C50 1.368(13) . ?
C49 H49 0.9400 . ?
C50 C51 1.401(13) . ?
C50 H50 0.9400 . ?
C51 C52 1.370(13) . ?
C51 C63 1.517(13) . ?
C52 C53 1.394(14) . ?
C52 H52 0.9400 . ?
C53 H53 0.9400 . ?
C54 C55 1.529(12) . ?
C55 C56 1.356(13) . ?
C55 C60 1.389(12) . ?
C56 C57 1.387(12) . ?
C56 H56 0.9400 . ?
C57 C58 1.382(12) . ?
C57 H57 0.9400 . ?
C58 C59 1.417(12) . ?
C58 C65 1.472(12) . ?
C59 C60 1.354(11) . ?
C59 H59 0.9400 . ?
C60 H60 0.9400 . ?
C61 C66 1.353(12) . ?
C61 C62 1.408(12) . ?
C62 C63 1.402(12) . ?
C62 H62 0.9400 . ?
C63 C64 1.411(12) . ?
C64 C65 1.397(12) . ?
C64 H64 0.9400 . ?
C65 C66 1.378(12) . ?
C66 H66 0.9400 . ?
C67 H67A 0.9700 . ?
C67 H67B 0.9700 . ?
C67 H67C 0.9700 . ?
C68 H68A 0.9700 . ?
C68 H68B 0.9700 . ?
C68 H68C 0.9700 . ?
C69 H69 0.9400 . ?
O15 C72 1.257(19) . ?
N4 C72 1.369(19) . ?
N4 C70 1.427(19) . ?
N4 C71 1.478(19) . ?
C70 H70A 0.9700 . ?
C70 H70B 0.9700 . ?
C70 H70C 0.9700 . ?
C71 H71A 0.9700 . ?
C71 H71B 0.9700 . ?
C71 H71C 0.9700 . ?
C72 H72 0.9400 . ?
